data_7125166
loop_
_publ_author_name
'Sharpe, Helen R.'
'Geer, Ana M.'
'Williams, Huw E. L.'
'Blundell, Toby J.'
'Lewis, William'
'Blake, Alexander J.'
'Kays, Deborah L.'

_publ_section_title
;
 Cyclotrimerisation of isocyanates catalysed by low-coordinate Mn(ii) and
 Fe(ii) m-terphenyl complexes.
;
_journal_issue 5
_journal_name_full 'Chemical communications (Cambridge, England)'
_journal_page_first 937
_journal_page_last 940
_journal_paper_doi 10.1039/c6cc07243g
_journal_volume 53
_journal_year 2017
_chemical_formula_moiety 'C48 H50 Li2'
_chemical_formula_sum 'C48 H50 Li2'
_chemical_formula_weight 640.76
_space_group_crystal_system tetragonal
_space_group_IT_number 96
_space_group_name_Hall 'P 4nw 2abw'
_space_group_name_H-M_alt 'P 43 21 2'
_atom_sites_solution_hydrogens geom
_atom_sites_solution_primary direct
_atom_sites_solution_secondary difmap
_audit_creation_date 2015-05-28
_audit_creation_method
;
Olex2 1.2
(compiled 2015.01.26 svn.r3150 for OlexSys, GUI svn.r4998)
;
_audit_update_record
;
2016-08-24 deposited with the CCDC.
2016-12-16 downloaded from the CCDC.
;
_cell_angle_alpha 90
_cell_angle_beta 90
_cell_angle_gamma 90
_cell_formula_units_Z 8
_cell_length_a 12.4731(2)
_cell_length_b 12.4731(2)
_cell_length_c 48.7421(15)
_cell_measurement_reflns_used 11236
_cell_measurement_temperature 120(2)
_cell_measurement_theta_max 74.1730
_cell_measurement_theta_min 3.5910
_cell_volume 7583.2(3)
_computing_cell_refinement
;
CrysAlisPro, Agilent Technologies,
Version 1.171.37.34 (release 22-05-2014 CrysAlis171 .NET)
(compiled May 22 2014,16:03:01)
;
_computing_data_collection
;
CrysAlisPro, Agilent Technologies,
Version 1.171.37.34 (release 22-05-2014 CrysAlis171 .NET)
(compiled May 22 2014,16:03:01)
;
_computing_data_reduction
;
CrysAlisPro, Agilent Technologies,
Version 1.171.37.34 (release 22-05-2014 CrysAlis171 .NET)
(compiled May 22 2014,16:03:01)
;
_computing_molecular_graphics 'Olex2 (Dolomanov et al., 2009)'
_computing_publication_material 'Olex2 (Dolomanov et al., 2009)'
_computing_structure_refinement 'ShelXL (Sheldrick, 2008)'
_computing_structure_solution 'ShelXS (Sheldrick, 2008)'
_diffrn_ambient_environment 'N2 gas'
_diffrn_ambient_temperature 120(2)
_diffrn_crystal_treatment 'flash frozen in gaseous N2'
_diffrn_detector 'CCD plate'
_diffrn_detector_area_resol_mean 10.3613
_diffrn_detector_type Atlas
_diffrn_measured_fraction_theta_full 1.000
_diffrn_measured_fraction_theta_max 0.989
_diffrn_measurement_details
;
#__ type_ start__ end____ width___ exp.time_
  1 omega  -14.00   26.00   1.0000   30.0000
omega____ theta____ kappa____ phi______ frames
    -      -38.5000   38.0000   30.0000 40

#__ type_ start__ end____ width___ exp.time_
  2 omega -111.00  -33.00   1.0000   30.0000
omega____ theta____ kappa____ phi______ frames
    -      -38.5000  -38.0000 -150.0000 78

#__ type_ start__ end____ width___ exp.time_
  3 omega   79.00  159.00   1.0000  120.0000
omega____ theta____ kappa____ phi______ frames
    -      105.8087   61.0000  120.0000 80

#__ type_ start__ end____ width___ exp.time_
  4 omega   39.00   91.00   1.0000  120.0000
omega____ theta____ kappa____ phi______ frames
    -      105.8087  -45.0000  -90.0000 52

#__ type_ start__ end____ width___ exp.time_
  5 omega   44.00   94.00   1.0000  120.0000
omega____ theta____ kappa____ phi______ frames
    -      105.8087  -45.0000   90.0000 50

#__ type_ start__ end____ width___ exp.time_
  6 omega   45.00   75.00   1.0000  120.0000
omega____ theta____ kappa____ phi______ frames
    -      105.8087  -45.0000  150.0000 30

#__ type_ start__ end____ width___ exp.time_
  7 omega   66.00   91.00   1.0000  120.0000
omega____ theta____ kappa____ phi______ frames
    -      105.8087  -30.0000 -150.0000 25

#__ type_ start__ end____ width___ exp.time_
  8 omega   17.00  114.00   1.0000   30.0000
omega____ theta____ kappa____ phi______ frames
    -       43.3152   53.0000   80.0000 97

#__ type_ start__ end____ width___ exp.time_
  9 omega   17.00  113.00   1.0000   30.0000
omega____ theta____ kappa____ phi______ frames
    -       43.3152   57.0000  -30.0000 96

#__ type_ start__ end____ width___ exp.time_
 10 omega   94.00  177.00   1.0000  120.0000
omega____ theta____ kappa____ phi______ frames
    -      105.8087  125.0000 -150.0000 83

#__ type_ start__ end____ width___ exp.time_
 11 omega   94.00  142.00   1.0000  120.0000
omega____ theta____ kappa____ phi______ frames
    -      105.8087  125.0000   30.0000 48
;
_diffrn_measurement_device 'four-circle diffractometer'
_diffrn_measurement_device_type 'SuperNova, Dual, Cu at zero, Atlas'
_diffrn_measurement_method '\w scans'
_diffrn_measurement_specimen_support 'MiTeGen micromount'
_diffrn_orient_matrix_UB_11 0.0019126000
_diffrn_orient_matrix_UB_12 -0.0777049000
_diffrn_orient_matrix_UB_13 -0.0245591000
_diffrn_orient_matrix_UB_21 -0.1227662000
_diffrn_orient_matrix_UB_22 -0.0116908000
_diffrn_orient_matrix_UB_23 0.0017736000
_diffrn_orient_matrix_UB_31 -0.0134648000
_diffrn_orient_matrix_UB_32 0.0952739000
_diffrn_orient_matrix_UB_33 -0.0198126000
_diffrn_radiation_monochromator mirror
_diffrn_radiation_probe x-ray
_diffrn_radiation_type CuK\a
_diffrn_radiation_wavelength 1.54184
_diffrn_reflns_av_R_equivalents 0.0423
_diffrn_reflns_av_unetI/netI 0.0327
_diffrn_reflns_Laue_measured_fraction_full 1.000
_diffrn_reflns_Laue_measured_fraction_max 0.989
_diffrn_reflns_limit_h_max 15
_diffrn_reflns_limit_h_min -15
_diffrn_reflns_limit_k_max 15
_diffrn_reflns_limit_k_min -10
_diffrn_reflns_limit_l_max 43
_diffrn_reflns_limit_l_min -60
_diffrn_reflns_number 31941
_diffrn_reflns_point_group_measured_fraction_full 0.999
_diffrn_reflns_point_group_measured_fraction_max 0.979
_diffrn_reflns_theta_full 67.684
_diffrn_reflns_theta_max 74.365
_diffrn_reflns_theta_min 3.658
_diffrn_source 'sealed X-ray tube'
_diffrn_source_type 'SuperNova (Cu) X-ray Source'
_exptl_absorpt_coefficient_mu 0.460
_exptl_absorpt_correction_T_max 0.977
_exptl_absorpt_correction_T_min 0.951
_exptl_absorpt_correction_type gaussian
_exptl_absorpt_process_details
;
CrysAlisPro, Agilent Technologies,
Version 1.171.37.34 (release 22-05-2014 CrysAlis171 .NET)
(compiled May 22 2014,16:03:01)
Numerical absorption correction based on gaussian integration over
			a multifaceted crystal model
Empirical absorption correction using spherical harmonics,
 implemented in SCALE3 ABSPACK scaling algorithm.
;
_exptl_crystal_colour 'clear colourless'
_exptl_crystal_colour_lustre clear
_exptl_crystal_colour_primary colourless
_exptl_crystal_density_diffrn 1.122
_exptl_crystal_description block
_exptl_crystal_F_000 2752
_exptl_crystal_size_max 0.162
_exptl_crystal_size_mid 0.1276
_exptl_crystal_size_min 0.0525
_refine_diff_density_max 0.134
_refine_diff_density_min -0.153
_refine_diff_density_rms 0.029
_refine_ls_abs_structure_details
;
 Flack x determined using 2592 quotients [(I+)-(I-)]/[(I+)+(I-)]
 (Parsons, Flack and Wagner, Acta Cryst. B69 (2013) 249-259).
;
_refine_ls_abs_structure_Flack 0.1(3)
_refine_ls_extinction_method none
_refine_ls_goodness_of_fit_ref 1.033
_refine_ls_hydrogen_treatment constr
_refine_ls_matrix_type full
_refine_ls_number_parameters 463
_refine_ls_number_reflns 7589
_refine_ls_number_restraints 0
_refine_ls_restrained_S_all 1.033
_refine_ls_R_factor_all 0.0433
_refine_ls_R_factor_gt 0.0375
_refine_ls_shift/su_max 0.001
_refine_ls_shift/su_mean 0.000
_refine_ls_structure_factor_coef Fsqd
_refine_ls_weighting_details 'w=1/[\s^2^(Fo^2^)+(0.0552P)^2^+0.1836P] where P=(Fo^2^+2Fc^2^)/3'
_refine_ls_weighting_scheme calc
_refine_ls_wR_factor_gt 0.0918
_refine_ls_wR_factor_ref 0.0951
_reflns_Friedel_coverage 0.694
_reflns_Friedel_fraction_full 0.999
_reflns_Friedel_fraction_max 0.966
_reflns_number_gt 6878
_reflns_number_total 7589
_reflns_threshold_expression 'I > 2\s(I)'
_cod_data_source_file c6cc07243g2.cif
_cod_data_source_block 7
_cod_original_cell_volume 7583.3(4)
_cod_database_code 7125166
_nottingham_internal_coll_name CHRSLC
_nottingham_internal_coll_number 13922
_nottingham_internal_coll_client HRS/DLK
_nottingham_internal_coll_type custom
_nottingham_internal_coll_frame_method 'omega scans'
_nottingham_internal_coll_frame_time '30.0000, 120.0000'
_nottingham_internal_coll_frame_width 1.0000
_nottingham_internal_coll_user pcxhrs
_nottingham_internal_coll_date 21/08/2014
_nottingham_internal_coll_location NOTTS
_nottingham_internal_process_date 22/08/2014
_nottingham_internal_process_user pcxhrs
_nottingham_internal_solution_date 28/05/2015
_nottingham_internal_solution_user pcxtb
_nottingham_internal_refinement_date 28/05/2015
_nottingham_internal_refinement_user pcxtb
_nottingham_internal_self_archive_date 28/05/2015
_nottingham_internal_self_validation_date 28/05/2015
_nottingham_internal_self_validation_user pcxtb
_nottingham_internal_validation_date 22/8/2016
_nottingham_internal_validation_user pczwl
_nottingham_internal_archive_date 22/8/2016
_shelx_shelxl_version_number 2014/7
_chemical_oxdiff_formula 'C48 H50 Li2'
_chemical_oxdiff_usercomment 'CHRSLC #13922 MOUNTED ON A MICROMOUNT IN FOMBLIN FILM FOR HRS/DLK'
_shelx_space_group_comment
;
The symmetry employed for this shelxl refinement is uniquely defined
by the following loop, which should always be used as a source of
symmetry information in preference to the above space-group names.
They are only intended as comments.
;
_reflns_odcompleteness_completeness 99.85
_reflns_odcompleteness_iscentric 1
_reflns_odcompleteness_theta 66.97
_olex2_refinement_description
;
1. Fixed Uiso
 At 1.2 times of:
  All C(H) groups
 At 1.5 times of:
  All C(H,H,H) groups
2.a Aromatic/amide H refined with riding coordinates:
 C3(H3), C4(H4), C5(H5), C8(H8), C11(H11), C17(H17), C20(H20), C27(H27),
 C28(H28), C29(H29), C32(H32), C35(H35), C41(H41), C44(H44)
2.b Idealised Me refined as rotating group:
 C13(H13A,H13B,H13C), C14(H14A,H14B,H14C), C15(H15A,H15B,H15C), C22(H22A,H22B,
 H22C), C23(H23A,H23B,H23C), C24(H24A,H24B,H24C), C37(H37A,H37B,H37C), C38(H38A,
 H38B,H38C), C39(H39A,H39B,H39C), C46(H46A,H46B,H46C), C47(H47A,H47B,H47C),
 C48(H48A,H48B,H48C)
;
_olex2_exptl_crystal_mounting_method 'in fomblin film on a micromount'
_olex2_submission_special_instructions 'No special instructions were received'

loop_
_space_group_symop_operation_xyz
'x, y, z'
'-y+1/2, x+1/2, z+3/4'
'-x, -y, z+1/2'
'y+1/2, -x+1/2, z+1/4'
'x+1/2, -y+1/2, -z+1/4'
'-x+1/2, y+1/2, -z+3/4'
'y, x, -z'
'-y, -x, -z+1/2'

loop_
_atom_site_label
_atom_site_type_symbol
_atom_site_fract_x
_atom_site_fract_y
_atom_site_fract_z
_atom_site_U_iso_or_equiv
_atom_site_adp_type
_atom_site_occupancy
_atom_site_site_symmetry_order
_atom_site_calc_flag
_atom_site_refinement_flags_posn
C1 C 0.84189(15) 0.66121(16) 0.42616(4) 0.0272(4) Uani 1 1 d .
C2 C 0.75358(15) 0.59137(16) 0.42758(4) 0.0289(4) Uani 1 1 d .
C3 C 0.64952(15) 0.62389(17) 0.42074(4) 0.0339(4) Uani 1 1 d .
H3 H 0.5913 0.5755 0.4228 0.041 Uiso 1 1 calc R
C4 C 0.63140(16) 0.72623(18) 0.41099(4) 0.0372(5) Uani 1 1 d .
H4 H 0.5613 0.7473 0.4056 0.045 Uiso 1 1 calc R
C5 C 0.71547(17) 0.79777(17) 0.40907(4) 0.0354(4) Uani 1 1 d .
H5 H 0.7037 0.8679 0.4021 0.042 Uiso 1 1 calc R
C6 C 0.81776(15) 0.76646(15) 0.41739(4) 0.0290(4) Uani 1 1 d .
C7 C 0.77299(15) 0.47722(16) 0.43600(4) 0.0299(4) Uani 1 1 d .
C8 C 0.84916(16) 0.41829(16) 0.42137(4) 0.0313(4) Uani 1 1 d .
H8 H 0.8873 0.4531 0.4070 0.038 Uiso 1 1 calc R
C9 C 0.87191(17) 0.31102(17) 0.42674(4) 0.0358(4) Uani 1 1 d .
C10 C 0.81647(18) 0.26000(18) 0.44778(4) 0.0392(5) Uani 1 1 d .
C11 C 0.74332(18) 0.31929(18) 0.46306(4) 0.0380(5) Uani 1 1 d .
H11 H 0.7071 0.2848 0.4778 0.046 Uiso 1 1 calc R
C12 C 0.72044(16) 0.42672(17) 0.45790(4) 0.0335(4) Uani 1 1 d .
C13 C 0.9534(2) 0.2525(2) 0.40995(5) 0.0517(6) Uani 1 1 d .
H13A H 0.9883 0.3027 0.3973 0.078 Uiso 1 1 calc GR
H13B H 0.9180 0.1957 0.3994 0.078 Uiso 1 1 calc GR
H13C H 1.0073 0.2207 0.4221 0.078 Uiso 1 1 calc GR
C14 C 0.8344(2) 0.1428(2) 0.45388(6) 0.0545(6) Uani 1 1 d .
H14A H 0.8223 0.1007 0.4372 0.082 Uiso 1 1 calc GR
H14B H 0.7843 0.1195 0.4682 0.082 Uiso 1 1 calc GR
H14C H 0.9081 0.1321 0.4602 0.082 Uiso 1 1 calc GR
C15 C 0.64251(19) 0.4849(2) 0.47617(5) 0.0452(5) Uani 1 1 d .
H15A H 0.5698 0.4769 0.4689 0.068 Uiso 1 1 calc GR
H15B H 0.6614 0.5611 0.4769 0.068 Uiso 1 1 calc GR
H15C H 0.6456 0.4546 0.4947 0.068 Uiso 1 1 calc GR
C16 C 0.90708(15) 0.84683(15) 0.41862(4) 0.0298(4) Uani 1 1 d .
C17 C 0.95815(16) 0.86025(16) 0.44388(4) 0.0319(4) Uani 1 1 d .
H17 H 0.9307 0.8227 0.4593 0.038 Uiso 1 1 calc R
C18 C 1.04705(16) 0.92571(16) 0.44756(4) 0.0353(4) Uani 1 1 d .
C19 C 1.08768(17) 0.98031(16) 0.42489(5) 0.0373(5) Uani 1 1 d .
C20 C 1.03738(18) 0.96673(16) 0.39977(5) 0.0384(5) Uani 1 1 d .
H20 H 1.0656 1.0038 0.3844 0.046 Uiso 1 1 calc R
C21 C 0.94760(17) 0.90170(16) 0.39580(4) 0.0339(4) Uani 1 1 d .
C22 C 1.0982(2) 0.9330(2) 0.47521(5) 0.0498(6) Uani 1 1 d .
H22A H 1.0492 0.9039 0.4891 0.075 Uiso 1 1 calc GR
H22B H 1.1138 1.0082 0.4794 0.075 Uiso 1 1 calc GR
H22C H 1.1650 0.8917 0.4753 0.075 Uiso 1 1 calc GR
C23 C 1.18507(19) 1.05144(19) 0.42756(6) 0.0479(6) Uani 1 1 d .
H23A H 1.2043 1.0800 0.4095 0.072 Uiso 1 1 calc GR
H23B H 1.2451 1.0096 0.4349 0.072 Uiso 1 1 calc GR
H23C H 1.1690 1.1109 0.4400 0.072 Uiso 1 1 calc GR
C24 C 0.8984(2) 0.8900(2) 0.36783(5) 0.0466(5) Uani 1 1 d .
H24A H 0.8753 0.8156 0.3651 0.070 Uiso 1 1 calc GR
H24B H 0.9514 0.9089 0.3538 0.070 Uiso 1 1 calc GR
H24C H 0.8363 0.9378 0.3663 0.070 Uiso 1 1 calc GR
C25 C 1.12848(14) 0.59565(15) 0.43356(4) 0.0264(4) Uani 1 1 d .
C26 C 1.16943(15) 0.55266(15) 0.45828(4) 0.0285(4) Uani 1 1 d .
C27 C 1.27847(16) 0.53785(17) 0.46301(4) 0.0349(4) Uani 1 1 d .
H27 H 1.3025 0.5080 0.4799 0.042 Uiso 1 1 calc R
C28 C 1.35164(15) 0.56682(18) 0.44305(5) 0.0374(5) Uani 1 1 d .
H28 H 1.4263 0.5580 0.4462 0.045 Uiso 1 1 calc R
C29 C 1.31604(15) 0.60855(16) 0.41849(4) 0.0324(4) Uani 1 1 d .
H29 H 1.3664 0.6281 0.4048 0.039 Uiso 1 1 calc R
C30 C 1.20678(14) 0.62218(14) 0.41368(4) 0.0269(4) Uani 1 1 d .
C31 C 1.08929(15) 0.52277(16) 0.47986(4) 0.0296(4) Uani 1 1 d .
C32 C 1.02497(16) 0.60278(17) 0.49118(4) 0.0327(4) Uani 1 1 d .
H32 H 1.0386 0.6751 0.4861 0.039 Uiso 1 1 calc R
C33 C 0.94192(17) 0.58236(18) 0.50948(4) 0.0364(5) Uani 1 1 d .
C34 C 0.92237(18) 0.47577(19) 0.51691(4) 0.0393(5) Uani 1 1 d .
C35 C 0.98632(19) 0.39646(18) 0.50561(4) 0.0418(5) Uani 1 1 d .
H35 H 0.9725 0.3242 0.5107 0.050 Uiso 1 1 calc R
C36 C 1.06959(18) 0.41619(17) 0.48734(4) 0.0358(4) Uani 1 1 d .
C37 C 0.8763(2) 0.6733(2) 0.52062(6) 0.0559(7) Uani 1 1 d .
H37A H 0.8861 0.6777 0.5405 0.084 Uiso 1 1 calc GR
H37B H 0.8005 0.6609 0.5165 0.084 Uiso 1 1 calc GR
H37C H 0.8996 0.7406 0.5121 0.084 Uiso 1 1 calc GR
C38 C 0.8346(2) 0.4458(2) 0.53672(5) 0.0551(6) Uani 1 1 d .
H38A H 0.8585 0.4602 0.5555 0.083 Uiso 1 1 calc GR
H38B H 0.8180 0.3694 0.5348 0.083 Uiso 1 1 calc GR
H38C H 0.7704 0.4882 0.5327 0.083 Uiso 1 1 calc GR
C39 C 1.1326(2) 0.32449(19) 0.47558(6) 0.0533(6) Uani 1 1 d .
H39A H 1.1423 0.3355 0.4558 0.080 Uiso 1 1 calc GR
H39B H 1.0937 0.2573 0.4787 0.080 Uiso 1 1 calc GR
H39C H 1.2028 0.3208 0.4845 0.080 Uiso 1 1 calc GR
C40 C 1.16967(15) 0.66437(15) 0.38645(4) 0.0275(4) Uani 1 1 d .
C41 C 1.08773(15) 0.60896(15) 0.37277(4) 0.0300(4) Uani 1 1 d .
H41 H 1.0578 0.5474 0.3813 0.036 Uiso 1 1 calc R
C42 C 1.04803(17) 0.63953(17) 0.34730(4) 0.0359(4) Uani 1 1 d .
C43 C 1.09267(18) 0.72892(17) 0.33450(4) 0.0365(4) Uani 1 1 d .
C44 C 1.17148(17) 0.78637(16) 0.34821(4) 0.0353(4) Uani 1 1 d .
H44 H 1.2000 0.8486 0.3397 0.042 Uiso 1 1 calc R
C45 C 1.21092(15) 0.75708(15) 0.37400(4) 0.0305(4) Uani 1 1 d .
C46 C 0.9588(2) 0.5777(2) 0.33404(5) 0.0522(6) Uani 1 1 d .
H46A H 0.8952 0.6234 0.3325 0.078 Uiso 1 1 calc GR
H46B H 0.9418 0.5147 0.3452 0.078 Uiso 1 1 calc GR
H46C H 0.9812 0.5546 0.3157 0.078 Uiso 1 1 calc GR
C47 C 1.0555(2) 0.7641(2) 0.30644(5) 0.0495(6) Uani 1 1 d .
H47A H 1.0650 0.7051 0.2934 0.074 Uiso 1 1 calc GR
H47B H 1.0980 0.8260 0.3005 0.074 Uiso 1 1 calc GR
H47C H 0.9796 0.7841 0.3073 0.074 Uiso 1 1 calc GR
C48 C 1.29266(18) 0.82789(17) 0.38771(5) 0.0392(5) Uani 1 1 d .
H48A H 1.2794 0.8293 0.4075 0.059 Uiso 1 1 calc GR
H48B H 1.2871 0.9008 0.3803 0.059 Uiso 1 1 calc GR
H48C H 1.3647 0.7997 0.3842 0.059 Uiso 1 1 calc GR
Li1 Li 1.0083(3) 0.6930(3) 0.41485(7) 0.0327(7) Uani 1 1 d .
Li2 Li 0.9593(3) 0.5580(3) 0.44481(7) 0.0319(7) Uani 1 1 d .

loop_
_atom_site_aniso_label
_atom_site_aniso_U_11
_atom_site_aniso_U_22
_atom_site_aniso_U_33
_atom_site_aniso_U_23
_atom_site_aniso_U_13
_atom_site_aniso_U_12
C1 0.0219(8) 0.0321(9) 0.0276(9) 0.0001(8) 0.0017(7) 0.0025(7)
C2 0.0241(9) 0.0329(10) 0.0298(9) -0.0023(8) 0.0007(7) 0.0018(8)
C3 0.0218(9) 0.0382(11) 0.0417(11) -0.0047(9) 0.0001(8) 0.0009(8)
C4 0.0236(9) 0.0459(12) 0.0421(11) -0.0054(9) -0.0070(8) 0.0084(9)
C5 0.0318(10) 0.0348(10) 0.0394(11) 0.0019(9) -0.0022(9) 0.0084(8)
C6 0.0261(9) 0.0303(9) 0.0305(9) -0.0004(8) 0.0007(7) 0.0040(7)
C7 0.0229(8) 0.0324(10) 0.0344(10) -0.0025(8) -0.0026(8) -0.0027(8)
C8 0.0290(9) 0.0320(10) 0.0328(10) -0.0004(8) -0.0013(8) 0.0005(8)
C9 0.0369(11) 0.0344(11) 0.0360(10) -0.0019(8) -0.0045(9) 0.0059(8)
C10 0.0437(12) 0.0332(11) 0.0408(11) 0.0024(9) -0.0082(9) 0.0018(9)
C11 0.0360(11) 0.0393(11) 0.0388(11) 0.0075(9) -0.0011(9) -0.0042(9)
C12 0.0263(9) 0.0388(11) 0.0355(10) 0.0003(9) -0.0021(8) -0.0017(8)
C13 0.0615(16) 0.0452(13) 0.0484(13) -0.0012(11) 0.0030(12) 0.0193(12)
C14 0.0673(17) 0.0382(13) 0.0581(15) 0.0090(11) -0.0022(13) 0.0071(12)
C15 0.0409(12) 0.0521(13) 0.0426(12) 0.0052(10) 0.0093(10) 0.0046(10)
C16 0.0270(9) 0.0265(9) 0.0360(10) 0.0018(8) 0.0014(8) 0.0067(7)
C17 0.0304(9) 0.0296(9) 0.0358(10) 0.0028(8) 0.0028(8) 0.0019(8)
C18 0.0320(10) 0.0303(10) 0.0437(11) -0.0024(9) 0.0037(9) 0.0020(8)
C19 0.0322(10) 0.0265(9) 0.0531(13) -0.0027(9) 0.0080(10) 0.0003(8)
C20 0.0419(11) 0.0274(9) 0.0459(12) 0.0087(9) 0.0120(10) 0.0052(8)
C21 0.0352(10) 0.0267(9) 0.0397(11) 0.0039(8) 0.0050(9) 0.0096(8)
C22 0.0423(12) 0.0545(14) 0.0526(14) -0.0072(11) -0.0043(11) -0.0120(11)
C23 0.0423(12) 0.0365(12) 0.0648(16) -0.0043(11) 0.0117(11) -0.0083(10)
C24 0.0501(13) 0.0493(13) 0.0403(12) 0.0104(10) -0.0005(10) 0.0034(11)
C25 0.0212(8) 0.0243(8) 0.0338(9) 0.0002(7) 0.0008(7) 0.0024(7)
C26 0.0249(9) 0.0273(9) 0.0333(9) -0.0007(8) 0.0008(7) 0.0009(7)
C27 0.0283(10) 0.0376(10) 0.0389(11) 0.0039(9) -0.0069(8) 0.0022(8)
C28 0.0201(9) 0.0438(12) 0.0485(12) 0.0003(10) -0.0021(8) 0.0023(8)
C29 0.0231(9) 0.0341(10) 0.0399(11) -0.0005(8) 0.0055(8) -0.0010(7)
C30 0.0235(8) 0.0229(8) 0.0344(9) -0.0022(7) 0.0024(7) 0.0012(7)
C31 0.0272(9) 0.0334(10) 0.0280(9) 0.0027(8) -0.0050(7) 0.0003(8)
C32 0.0324(10) 0.0344(10) 0.0311(9) 0.0023(8) -0.0004(8) 0.0006(8)
C33 0.0354(10) 0.0427(11) 0.0312(10) 0.0015(9) 0.0018(8) 0.0018(9)
C34 0.0388(11) 0.0490(12) 0.0300(10) 0.0031(9) 0.0025(9) -0.0067(10)
C35 0.0505(13) 0.0348(11) 0.0403(11) 0.0062(9) 0.0030(10) -0.0072(10)
C36 0.0417(11) 0.0338(10) 0.0318(10) 0.0023(8) -0.0010(9) 0.0008(9)
C37 0.0567(15) 0.0557(15) 0.0554(14) 0.0023(12) 0.0219(12) 0.0103(13)
C38 0.0535(14) 0.0634(16) 0.0485(14) 0.0069(12) 0.0155(12) -0.0089(13)
C39 0.0666(16) 0.0329(11) 0.0603(15) 0.0058(11) 0.0174(13) 0.0051(11)
C40 0.0237(8) 0.0259(9) 0.0329(9) -0.0019(7) 0.0059(7) 0.0032(7)
C41 0.0284(9) 0.0261(9) 0.0355(10) -0.0007(8) 0.0051(8) -0.0015(7)
C42 0.0347(10) 0.0361(10) 0.0368(10) -0.0041(9) 0.0006(8) 0.0008(9)
C43 0.0378(11) 0.0355(10) 0.0362(10) 0.0021(9) 0.0029(9) 0.0072(9)
C44 0.0356(10) 0.0296(9) 0.0407(11) 0.0057(8) 0.0080(9) 0.0041(8)
C45 0.0262(9) 0.0270(9) 0.0384(10) -0.0019(8) 0.0075(8) 0.0016(7)
C46 0.0526(14) 0.0569(15) 0.0470(13) -0.0014(11) -0.0118(11) -0.0115(12)
C47 0.0555(14) 0.0526(14) 0.0406(12) 0.0089(11) -0.0038(11) 0.0048(12)
C48 0.0349(10) 0.0314(10) 0.0513(12) -0.0003(9) 0.0038(9) -0.0066(9)
Li1 0.0260(16) 0.0332(17) 0.0389(18) 0.0051(14) 0.0054(14) 0.0038(13)
Li2 0.0246(15) 0.0338(17) 0.0374(17) 0.0067(14) 0.0002(13) 0.0014(13)

loop_
_atom_type_symbol
_atom_type_description
_atom_type_scat_dispersion_real
_atom_type_scat_dispersion_imag
_atom_type_scat_source
C C 0.0181 0.0091 'International Tables Vol C Tables 4.2.6.8 and 6.1.1.4'
H H 0.0000 0.0000 'International Tables Vol C Tables 4.2.6.8 and 6.1.1.4'
Li Li 0.0008 0.0003 'International Tables Vol C Tables 4.2.6.8 and 6.1.1.4'

loop_
_exptl_crystal_face_index_h
_exptl_crystal_face_index_k
_exptl_crystal_face_index_l
_exptl_crystal_face_perp_dist
_exptl_oxdiff_crystal_face_indexfrac_h
_exptl_oxdiff_crystal_face_indexfrac_k
_exptl_oxdiff_crystal_face_indexfrac_l
_exptl_oxdiff_crystal_face_x
_exptl_oxdiff_crystal_face_y
_exptl_oxdiff_crystal_face_z
-7 1 -12 0.0623 -7.0002 1.0066 -12.0009 0.2031 0.8263 0.4279
-7 -4 5 0.0784 -7.0015 -4.0050 4.9949 0.1751 0.9152 -0.3863
7 -2 14 0.0632 7.0000 -2.0081 13.9999 -0.1744 -0.8111 -0.5630
0 3 -30 0.0523 0.0020 3.0180 -30.0012 0.5023 -0.0887 0.8819
-1 5 26 0.0263 -1.0014 4.9876 26.0120 -1.0283 0.1108 -0.0267
1 -5 -26 0.0263 1.0014 -4.9876 -26.0120 1.0283 -0.1108 0.0267
2 6 -16 0.0594 2.0016 6.0116 -15.9942 -0.0705 -0.3444 0.8627
7 4 -3 0.0466 7.0014 4.0039 -2.9946 -0.2242 -0.9117 0.3465
0 -6 19 0.0641 -0.0015 -6.0131 18.9948 0.0008 0.1042 -0.9492

loop_
_geom_angle_atom_site_label_1
_geom_angle_atom_site_label_2
_geom_angle_atom_site_label_3
_geom_angle
C2 C1 C6 115.06(17)
C2 C1 Li1 150.40(17)
C2 C1 Li2 98.12(15)
C6 C1 Li1 87.58(15)
C6 C1 Li2 145.99(17)
Li2 C1 Li1 64.43(13)
C1 C2 C7 118.33(16)
C3 C2 C1 122.34(19)
C3 C2 C7 119.30(17)
C2 C3 H3 119.9
C4 C3 C2 120.11(19)
C4 C3 H3 119.9
C3 C4 H4 120.1
C5 C4 C3 119.79(19)
C5 C4 H4 120.1
C4 C5 H5 120.2
C4 C5 C6 119.62(19)
C6 C5 H5 120.2
C1 C6 C16 116.78(16)
C5 C6 C1 122.89(18)
C5 C6 C16 120.27(17)
C2 C7 Li2 79.62(13)
C8 C7 C2 117.97(17)
C8 C7 C12 118.05(19)
C8 C7 Li2 71.12(13)
C12 C7 C2 123.97(18)
C12 C7 Li2 118.16(15)
C7 C8 H8 118.4
C7 C8 Li2 76.89(14)
C9 C8 C7 123.24(19)
C9 C8 H8 118.4
C9 C8 Li2 118.20(16)
Li2 C8 H8 75.0
C8 C9 C13 120.3(2)
C10 C9 C8 118.48(19)
C10 C9 C13 121.2(2)
C9 C10 C14 121.0(2)
C11 C10 C9 118.5(2)
C11 C10 C14 120.4(2)
C10 C11 H11 118.4
C10 C11 C12 123.3(2)
C12 C11 H11 118.4
C7 C12 C15 122.40(19)
C11 C12 C7 118.30(19)
C11 C12 C15 119.29(19)
C9 C13 H13A 109.5
C9 C13 H13B 109.5
C9 C13 H13C 109.5
H13A C13 H13B 109.5
H13A C13 H13C 109.5
H13B C13 H13C 109.5
C10 C14 H14A 109.5
C10 C14 H14B 109.5
C10 C14 H14C 109.5
H14A C14 H14B 109.5
H14A C14 H14C 109.5
H14B C14 H14C 109.5
C12 C15 H15A 109.5
C12 C15 H15B 109.5
C12 C15 H15C 109.5
H15A C15 H15B 109.5
H15A C15 H15C 109.5
H15B C15 H15C 109.5
C6 C16 Li1 81.22(14)
C17 C16 C6 117.01(17)
C17 C16 C21 118.50(19)
C17 C16 Li1 85.41(14)
C21 C16 C6 124.27(18)
C21 C16 Li1 98.39(15)
C16 C17 H17 118.4
C16 C17 Li1 62.19(13)
C18 C17 C16 123.27(19)
C18 C17 H17 118.4
C18 C17 Li1 110.51(16)
Li1 C17 H17 97.0
C17 C18 C19 118.4(2)
C17 C18 C22 119.55(19)
C19 C18 C22 122.0(2)
C18 C19 C23 120.8(2)
C20 C19 C18 118.4(2)
C20 C19 C23 120.8(2)
C19 C20 H20 118.1
C19 C20 C21 123.81(19)
C21 C20 H20 118.1
C16 C21 C24 121.7(2)
C20 C21 C16 117.6(2)
C20 C21 C24 120.67(19)
C18 C22 H22A 109.5
C18 C22 H22B 109.5
C18 C22 H22C 109.5
H22A C22 H22B 109.5
H22A C22 H22C 109.5
H22B C22 H22C 109.5
C19 C23 H23A 109.5
C19 C23 H23B 109.5
C19 C23 H23C 109.5
H23A C23 H23B 109.5
H23A C23 H23C 109.5
H23B C23 H23C 109.5
C21 C24 H24A 109.5
C21 C24 H24B 109.5
C21 C24 H24C 109.5
H24A C24 H24B 109.5
H24A C24 H24C 109.5
H24B C24 H24C 109.5
C26 C25 C30 115.01(16)
C26 C25 Li1 146.47(17)
C26 C25 Li2 93.01(15)
C30 C25 Li1 93.40(15)
C30 C25 Li2 150.54(16)
Li1 C25 Li2 63.91(13)
C25 C26 C31 116.85(16)
C27 C26 C25 123.00(18)
C27 C26 C31 120.16(17)
C26 C27 H27 120.2
C28 C27 C26 119.58(19)
C28 C27 H27 120.2
C27 C28 H28 120.1
C29 C28 C27 119.82(18)
C29 C28 H28 120.1
C28 C29 H29 119.8
C28 C29 C30 120.48(18)
C30 C29 H29 119.8
C25 C30 C40 118.34(16)
C29 C30 C25 122.10(18)
C29 C30 C40 119.56(17)
C26 C31 Li2 84.57(13)
C32 C31 C26 118.93(17)
C32 C31 C36 118.39(18)
C32 C31 Li2 76.21(14)
C36 C31 C26 122.42(18)
C36 C31 Li2 103.92(16)
C31 C32 H32 118.3
C31 C32 Li2 70.52(13)
C33 C32 C31 123.5(2)
C33 C32 H32 118.3
C33 C32 Li2 107.36(16)
Li2 C32 H32 92.1
C32 C33 C34 118.0(2)
C32 C33 C37 120.0(2)
C34 C33 C37 122.0(2)
C33 C34 C38 121.9(2)
C35 C34 C33 118.38(19)
C35 C34 C38 119.7(2)
C34 C35 H35 118.0
C34 C35 C36 124.0(2)
C36 C35 H35 118.0
C31 C36 C39 122.1(2)
C35 C36 C31 117.8(2)
C35 C36 C39 120.0(2)
C33 C37 H37A 109.5
C33 C37 H37B 109.5
C33 C37 H37C 109.5
H37A C37 H37B 109.5
H37A C37 H37C 109.5
H37B C37 H37C 109.5
C34 C38 H38A 109.5
C34 C38 H38B 109.5
C34 C38 H38C 109.5
H38A C38 H38B 109.5
H38A C38 H38C 109.5
H38B C38 H38C 109.5
C36 C39 H39A 109.5
C36 C39 H39B 109.5
C36 C39 H39C 109.5
H39A C39 H39B 109.5
H39A C39 H39C 109.5
H39B C39 H39C 109.5
C30 C40 Li1 78.81(13)
C41 C40 C30 118.19(16)
C41 C40 C45 117.89(17)
C41 C40 Li1 75.15(14)
C45 C40 C30 123.91(17)
C45 C40 Li1 114.97(15)
C40 C41 H41 118.3
C40 C41 Li1 72.12(13)
C42 C41 C40 123.31(18)
C42 C41 H41 118.3
C42 C41 Li1 118.38(16)
Li1 C41 H41 79.8
C41 C42 C43 118.49(19)
C41 C42 C46 120.5(2)
C43 C42 C46 121.0(2)
C42 C43 C47 121.1(2)
C44 C43 C42 118.71(19)
C44 C43 C47 120.2(2)
C43 C44 H44 118.4
C43 C44 C45 123.17(19)
C45 C44 H44 118.4
C40 C45 C48 122.68(18)
C44 C45 C40 118.34(18)
C44 C45 C48 118.94(18)
C42 C46 H46A 109.5
C42 C46 H46B 109.5
C42 C46 H46C 109.5
H46A C46 H46B 109.5
H46A C46 H46C 109.5
H46B C46 H46C 109.5
C43 C47 H47A 109.5
C43 C47 H47B 109.5
C43 C47 H47C 109.5
H47A C47 H47B 109.5
H47A C47 H47C 109.5
H47B C47 H47C 109.5
C45 C48 H48A 109.5
C45 C48 H48B 109.5
C45 C48 H48C 109.5
H48A C48 H48B 109.5
H48A C48 H48C 109.5
H48B C48 H48C 109.5
C1 Li1 C16 67.05(12)
C1 Li1 C17 77.25(12)
C1 Li1 C40 152.89(19)
C1 Li1 C41 120.40(17)
C1 Li1 Li2 57.10(12)
C16 Li1 C17 32.40(8)
C16 Li1 C40 127.70(16)
C16 Li1 C41 129.01(16)
C16 Li1 Li2 114.29(17)
C25 Li1 C1 117.19(17)
C25 Li1 C16 145.56(19)
C25 Li1 C17 113.18(16)
C25 Li1 C40 65.47(11)
C25 Li1 C41 80.47(13)
C25 Li1 Li2 60.10(13)
C40 Li1 C17 128.16(15)
C40 Li1 C41 32.73(8)
C41 Li1 C17 151.21(16)
Li2 Li1 C17 100.22(16)
Li2 Li1 C40 117.71(16)
Li2 Li1 C41 108.48(17)
C1 Li2 C7 63.16(11)
C1 Li2 C8 81.37(13)
C1 Li2 C25 114.44(16)
C1 Li2 C31 150.63(18)
C1 Li2 C32 118.51(16)
C1 Li2 Li1 58.47(12)
C8 Li2 C7 31.99(8)
C25 Li2 C7 153.83(17)
C25 Li2 C8 123.73(16)
C25 Li2 C31 64.75(11)
C25 Li2 C32 82.13(13)
C25 Li2 Li1 55.99(12)
C31 Li2 C7 131.27(15)
C31 Li2 C8 124.83(15)
C31 Li2 C32 33.27(8)
C32 Li2 C7 122.83(15)
C32 Li2 C8 139.48(15)
Li1 Li2 C7 114.82(16)
Li1 Li2 C8 111.42(16)
Li1 Li2 C31 113.86(17)
Li1 Li2 C32 108.99(17)

loop_
_geom_bond_atom_site_label_1
_geom_bond_atom_site_label_2
_geom_bond_distance
C1 C2 1.406(3)
C1 C6 1.413(3)
C1 Li1 2.184(4)
C1 Li2 2.151(4)
C2 C3 1.400(3)
C2 C7 1.501(3)
C3 H3 0.9500
C3 C4 1.381(3)
C4 H4 0.9500
C4 C5 1.380(3)
C5 H5 0.9500
C5 C6 1.395(3)
C6 C16 1.500(3)
C7 C8 1.397(3)
C7 C12 1.402(3)
C7 Li2 2.568(4)
C8 H8 0.9500
C8 C9 1.393(3)
C8 Li2 2.495(4)
C9 C10 1.391(3)
C9 C13 1.495(3)
C10 C11 1.391(3)
C10 C14 1.509(3)
C11 H11 0.9500
C11 C12 1.393(3)
C12 C15 1.505(3)
C13 H13A 0.9800
C13 H13B 0.9800
C13 H13C 0.9800
C14 H14A 0.9800
C14 H14B 0.9800
C14 H14C 0.9800
C15 H15A 0.9800
C15 H15B 0.9800
C15 H15C 0.9800
C16 C17 1.396(3)
C16 C21 1.400(3)
C16 Li1 2.305(4)
C17 H17 0.9500
C17 C18 1.389(3)
C17 Li1 2.598(4)
C18 C19 1.393(3)
C18 C22 1.494(3)
C19 C20 1.386(3)
C19 C23 1.510(3)
C20 H20 0.9500
C20 C21 1.396(3)
C21 C24 1.502(3)
C22 H22A 0.9800
C22 H22B 0.9800
C22 H22C 0.9800
C23 H23A 0.9800
C23 H23B 0.9800
C23 H23C 0.9800
C24 H24A 0.9800
C24 H24B 0.9800
C24 H24C 0.9800
C25 C26 1.414(3)
C25 C30 1.415(3)
C25 Li1 2.133(4)
C25 Li2 2.231(4)
C26 C27 1.392(3)
C26 C31 1.498(3)
C27 H27 0.9500
C27 C28 1.382(3)
C28 H28 0.9500
C28 C29 1.378(3)
C29 H29 0.9500
C29 C30 1.393(3)
C30 C40 1.501(3)
C31 C32 1.394(3)
C31 C36 1.400(3)
C31 Li2 2.396(4)
C32 H32 0.9500
C32 C33 1.390(3)
C32 Li2 2.469(4)
C33 C34 1.399(3)
C33 C37 1.500(3)
C34 C35 1.385(3)
C34 C38 1.507(3)
C35 H35 0.9500
C35 C36 1.390(3)
C36 C39 1.501(3)
C37 H37A 0.9800
C37 H37B 0.9800
C37 H37C 0.9800
C38 H38A 0.9800
C38 H38B 0.9800
C38 H38C 0.9800
C39 H39A 0.9800
C39 H39B 0.9800
C39 H39C 0.9800
C40 C41 1.403(3)
C40 C45 1.403(3)
C40 Li1 2.469(4)
C41 H41 0.9500
C41 C42 1.390(3)
C41 Li1 2.507(4)
C42 C43 1.394(3)
C42 C46 1.500(3)
C43 C44 1.388(3)
C43 C47 1.509(3)
C44 H44 0.9500
C44 C45 1.399(3)
C45 C48 1.505(3)
C46 H46A 0.9800
C46 H46B 0.9800
C46 H46C 0.9800
C47 H47A 0.9800
C47 H47B 0.9800
C47 H47C 0.9800
C48 H48A 0.9800
C48 H48B 0.9800
C48 H48C 0.9800
Li1 Li2 2.311(5)

loop_
_geom_torsion_atom_site_label_1
_geom_torsion_atom_site_label_2
_geom_torsion_atom_site_label_3
_geom_torsion_atom_site_label_4
_geom_torsion
C1 C2 C3 C4 3.1(3)
C1 C2 C7 C8 -54.2(2)
C1 C2 C7 C12 124.9(2)
C1 C2 C7 Li2 7.78(18)
C1 C6 C16 C17 -54.9(2)
C1 C6 C16 C21 119.5(2)
C1 C6 C16 Li1 25.31(18)
C2 C1 C6 C5 -3.9(3)
C2 C1 C6 C16 173.28(17)
C2 C3 C4 C5 -2.6(3)
C2 C7 C8 C9 -178.10(18)
C2 C7 C8 Li2 66.59(17)
C2 C7 C12 C11 178.03(18)
C2 C7 C12 C15 -3.2(3)
C3 C2 C7 C8 124.1(2)
C3 C2 C7 C12 -56.9(3)
C3 C2 C7 Li2 -173.93(18)
C3 C4 C5 C6 -1.0(3)
C4 C5 C6 C1 4.4(3)
C4 C5 C6 C16 -172.68(19)
C5 C6 C16 C17 122.3(2)
C5 C6 C16 C21 -63.2(3)
C5 C6 C16 Li1 -157.43(19)
C6 C1 C2 C3 0.2(3)
C6 C1 C2 C7 178.40(17)
C6 C16 C17 C18 175.04(18)
C6 C16 C17 Li1 77.71(17)
C6 C16 C21 C20 -174.25(18)
C6 C16 C21 C24 4.5(3)
C7 C2 C3 C4 -175.15(18)
C7 C8 C9 C10 -0.3(3)
C7 C8 C9 C13 179.1(2)
C8 C7 C12 C11 -2.9(3)
C8 C7 C12 C15 175.84(19)
C8 C9 C10 C11 -2.0(3)
C8 C9 C10 C14 177.6(2)
C9 C10 C11 C12 1.8(3)
C10 C11 C12 C7 0.7(3)
C10 C11 C12 C15 -178.1(2)
C12 C7 C8 C9 2.8(3)
C12 C7 C8 Li2 -112.52(19)
C13 C9 C10 C11 178.6(2)
C13 C9 C10 C14 -1.8(3)
C14 C10 C11 C12 -177.8(2)
C16 C17 C18 C19 -0.4(3)
C16 C17 C18 C22 -178.5(2)
C17 C16 C21 C20 0.1(3)
C17 C16 C21 C24 178.91(19)
C17 C18 C19 C20 0.1(3)
C17 C18 C19 C23 -179.16(19)
C18 C19 C20 C21 0.3(3)
C19 C20 C21 C16 -0.4(3)
C19 C20 C21 C24 -179.2(2)
C21 C16 C17 C18 0.3(3)
C21 C16 C17 Li1 -97.07(19)
C22 C18 C19 C20 178.1(2)
C22 C18 C19 C23 -1.1(3)
C23 C19 C20 C21 179.6(2)
C25 C26 C27 C28 0.6(3)
C25 C26 C31 C32 -62.5(2)
C25 C26 C31 C36 111.5(2)
C25 C26 C31 Li2 8.46(18)
C25 C30 C40 C41 -48.2(2)
C25 C30 C40 C45 130.75(19)
C25 C30 C40 Li1 18.07(18)
C26 C25 C30 C29 -1.1(3)
C26 C25 C30 C40 177.71(16)
C26 C27 C28 C29 -1.0(3)
C26 C31 C32 C33 174.08(18)
C26 C31 C32 Li2 75.70(17)
C26 C31 C36 C35 -173.79(18)
C26 C31 C36 C39 4.1(3)
C27 C26 C31 C32 117.4(2)
C27 C26 C31 C36 -68.5(3)
C27 C26 C31 Li2 -171.60(19)
C27 C28 C29 C30 0.3(3)
C28 C29 C30 C25 0.8(3)
C28 C29 C30 C40 -178.00(18)
C29 C30 C40 C41 130.68(19)
C29 C30 C40 C45 -50.4(3)
C29 C30 C40 Li1 -163.05(19)
C30 C25 C26 C27 0.4(3)
C30 C25 C26 C31 -179.65(16)
C30 C40 C41 C42 -179.02(18)
C30 C40 C41 Li1 68.29(16)
C30 C40 C45 C44 178.32(17)
C30 C40 C45 C48 -3.9(3)
C31 C26 C27 C28 -179.31(19)
C31 C32 C33 C34 0.2(3)
C31 C32 C33 C37 -179.8(2)
C32 C31 C36 C35 0.3(3)
C32 C31 C36 C39 178.2(2)
C32 C33 C34 C35 -0.2(3)
C32 C33 C34 C38 179.6(2)
C33 C34 C35 C36 0.3(3)
C34 C35 C36 C31 -0.3(3)
C34 C35 C36 C39 -178.3(2)
C36 C31 C32 C33 -0.2(3)
C36 C31 C32 Li2 -98.57(19)
C37 C33 C34 C35 179.7(2)
C37 C33 C34 C38 -0.4(4)
C38 C34 C35 C36 -179.5(2)
C40 C41 C42 C43 0.8(3)
C40 C41 C42 C46 -178.9(2)
C41 C40 C45 C44 -2.7(3)
C41 C40 C45 C48 175.08(18)
C41 C42 C43 C44 -2.8(3)
C41 C42 C43 C47 178.0(2)
C42 C43 C44 C45 2.0(3)
C43 C44 C45 C40 0.8(3)
C43 C44 C45 C48 -177.08(19)
C45 C40 C41 C42 2.0(3)
C45 C40 C41 Li1 -110.73(18)
C46 C42 C43 C44 177.0(2)
C46 C42 C43 C47 -2.2(3)
C47 C43 C44 C45 -178.8(2)
Li1 C1 C2 C3 -136.6(3)
Li1 C1 C2 C7 41.6(4)
Li1 C1 C6 C5 156.3(2)
Li1 C1 C6 C16 -26.50(19)
Li1 C16 C17 C18 97.3(2)
Li1 C16 C21 C20 -89.2(2)
Li1 C16 C21 C24 89.6(2)
Li1 C17 C18 C19 69.1(2)
Li1 C17 C18 C22 -109.0(2)
Li1 C25 C26 C27 -144.9(3)
Li1 C25 C26 C31 35.0(4)
Li1 C25 C30 C29 160.50(19)
Li1 C25 C30 C40 -20.7(2)
Li1 C40 C41 C42 112.7(2)
Li1 C40 C45 C44 -88.5(2)
Li1 C40 C45 C48 89.3(2)
Li1 C41 C42 C43 87.3(2)
Li1 C41 C42 C46 -92.5(2)
Li2 C1 C2 C3 172.53(18)
Li2 C1 C2 C7 -9.2(2)
Li2 C1 C6 C5 -170.3(2)
Li2 C1 C6 C16 6.9(4)
Li2 C7 C8 C9 115.3(2)
Li2 C7 C12 C11 -85.4(2)
Li2 C7 C12 C15 93.3(2)
Li2 C8 C9 C10 92.2(2)
Li2 C8 C9 C13 -88.4(2)
Li2 C25 C26 C27 171.0(2)
Li2 C25 C26 C31 -9.1(2)
Li2 C25 C30 C29 -161.7(3)
Li2 C25 C30 C40 17.1(4)
Li2 C31 C32 C33 98.4(2)
Li2 C31 C36 C35 -81.4(2)
Li2 C31 C36 C39 96.5(2)
Li2 C32 C33 C34 77.9(2)
Li2 C32 C33 C37 -102.0(2)
